data_2236346
loop_
_publ_author_name
'Golenya, Irina A.'
'Boyko, Alexander N.'
'Kotova, Natalia V.'
'Haukka, Matti'
'Iskenderov, Turganbay S.'

_publ_section_title
;
 Tris(2,2'-bipyridine-\k^2^<i>N</i>,<i>N</i>')cobalt(III)
 bis[bis(pyridine-2,6-dicarboxylato-\k^3^<i>O</i>^2^,<i>N</i>,<i>O</i>^6^)cobaltate(III)]
 perchlorate dimethylformamide hemisolvate 1.3-hydrate
;
_journal_coeditor_code HY2582
_journal_issue 10
_journal_name_full 'Acta Crystallographica Section E'
_journal_page_first m1237
_journal_page_last m1238
_journal_paper_doi 10.1107/S1600536812037208
_journal_volume 68
_journal_year 2012
_chemical_formula_iupac '[Co (C10 H8 N2)3] [Co (C7 H3 N O4)2]2 (Cl O4), 0.5C3 H7 N O, 1.3H2 O'
_chemical_formula_moiety 'C30 H24 Co N6 3+, 2(C14 H6 Co N2 O8 -), Cl O4 -, 0.5(C3 H7 N O), 1.3(H2 O)'
_chemical_formula_sum 'C59.5 H42.1 Cl Co3 N10.5 O21.8'
_chemical_formula_weight 1465.18
_chemical_name_systematic
;
Tris(2,2'-bipyridine-\k^2^<i>N</i>,<i>N</i>')cobalt(III)
bis[bis(pyridine-2,6-dicarboxylato-
\k^3^<i>O</i>^2^,<i>N</i>,<i>O</i>^6^)cobaltate(III)] perchlorate
dimethylformamide hemisolvate 1.3-hydrate
;
_space_group_IT_number 2
_symmetry_cell_setting triclinic
_symmetry_space_group_name_Hall '-P 1'
_symmetry_space_group_name_H-M 'P -1'
_atom_sites_solution_hydrogens mixed
_atom_sites_solution_primary direct
_atom_sites_solution_secondary difmap
_audit_creation_method SHELXL-97
_cell_angle_alpha 113.286(2)
_cell_angle_beta 107.128(3)
_cell_angle_gamma 90.190(3)
_cell_formula_units_Z 2
_cell_length_a 14.1988(4)
_cell_length_b 14.7317(6)
_cell_length_c 16.6016(8)
_cell_measurement_reflns_used 50715
_cell_measurement_temperature 100(2)
_cell_measurement_theta_max 27.47
_cell_measurement_theta_min 2.29
_cell_volume 3019.8(2)
_computing_cell_refinement 'DENZO/SCALEPACK (Otwinowski & Minor, 1997)'
_computing_data_collection 'COLLECT (Nonius, 1998)'
_computing_data_reduction 'DENZO/SCALEPACK (Otwinowski & Minor, 1997)'
_computing_molecular_graphics 'DIAMOND (Brandenburg, 1999)'
_computing_publication_material 'SHELXL97 (Sheldrick, 2008)'
_computing_structure_refinement 'SHELXL97 (Sheldrick, 2008)'
_computing_structure_solution 'SHELXS97 (Sheldrick, 2008)'
_diffrn_ambient_temperature 100(2)
_diffrn_detector_area_resol_mean 9
_diffrn_measured_fraction_theta_full 0.994
_diffrn_measured_fraction_theta_max 0.994
_diffrn_measurement_device '95mm CCD camera on \k-goniostat'
_diffrn_measurement_device_type 'Nonius KappaCCD'
_diffrn_measurement_method '\f and \w scans'
_diffrn_radiation_monochromator 'horizontally mounted graphite crystal'
_diffrn_radiation_source 'fine-focus sealed tube'
_diffrn_radiation_type MoK\a
_diffrn_radiation_wavelength 0.71073
_diffrn_reflns_av_R_equivalents 0.0435
_diffrn_reflns_av_sigmaI/netI 0.0518
_diffrn_reflns_limit_h_max 18
_diffrn_reflns_limit_h_min -18
_diffrn_reflns_limit_k_max 19
_diffrn_reflns_limit_k_min -19
_diffrn_reflns_limit_l_max 21
_diffrn_reflns_limit_l_min -21
_diffrn_reflns_number 50715
_diffrn_reflns_theta_full 27.47
_diffrn_reflns_theta_max 27.47
_diffrn_reflns_theta_min 2.29
_exptl_absorpt_coefficient_mu 0.949
_exptl_absorpt_correction_T_max 0.9285
_exptl_absorpt_correction_T_min 0.7526
_exptl_absorpt_correction_type multi-scan
_exptl_absorpt_process_details '(DENZO/SCALEPACK; Otwinowski & Minor, 1997)'
_exptl_crystal_colour dark-red
_exptl_crystal_density_diffrn 1.611
_exptl_crystal_density_method 'not measured'
_exptl_crystal_description plate
_exptl_crystal_F_000 1490
_exptl_crystal_size_max 0.32
_exptl_crystal_size_mid 0.18
_exptl_crystal_size_min 0.08
_refine_diff_density_max 1.341
_refine_diff_density_min -1.109
_refine_ls_extinction_method none
_refine_ls_goodness_of_fit_ref 1.034
_refine_ls_hydrogen_treatment constr
_refine_ls_matrix_type full
_refine_ls_number_parameters 871
_refine_ls_number_reflns 13787
_refine_ls_number_restraints 1
_refine_ls_restrained_S_all 1.034
_refine_ls_R_factor_all 0.0927
_refine_ls_R_factor_gt 0.0596
_refine_ls_shift/su_max 0.000
_refine_ls_shift/su_mean 0.000
_refine_ls_structure_factor_coef Fsqd
_refine_ls_weighting_details 'calc w=1/[\s^2^(Fo^2^)+(0.0882P)^2^+6.7880P] where P=(Fo^2^+2Fc^2^)/3'
_refine_ls_weighting_scheme calc
_refine_ls_wR_factor_gt 0.1605
_refine_ls_wR_factor_ref 0.1810
_reflns_number_gt 9788
_reflns_number_total 13787
_reflns_threshold_expression I>2\s(I)
_cod_data_source_file hy2582.cif
_cod_data_source_block I
_cod_original_formula_sum 'C59.5 H42.10 Cl Co3 N10.5 O21.80'
_cod_database_code 2236346
_cod_database_fobs_code 2236346

loop_
_symmetry_equiv_pos_as_xyz
'x, y, z'
'-x, -y, -z'

loop_
_atom_site_type_symbol
_atom_site_label
_atom_site_fract_x
_atom_site_fract_y
_atom_site_fract_z
_atom_site_U_iso_or_equiv
_atom_site_adp_type
_atom_site_calc_flag
_atom_site_refinement_flags
_atom_site_occupancy
_atom_site_symmetry_multiplicity
_atom_site_disorder_assembly
_atom_site_disorder_group
Co Co1A -0.00824(4) 0.01102(4) 0.78276(4) 0.02594(14) Uani d . 1 1 . .
Co Co1B 0.47004(4) 0.00821(4) 0.71679(4) 0.02581(14) Uani d . 1 1 . .
Co Co2 0.24444(4) 0.50151(4) 0.24937(4) 0.02425(14) Uani d . 1 1 . .
Cl Cl1 0.20408(8) 0.57673(9) 0.61001(9) 0.0464(3) Uani d . 1 1 . .
O O1A -0.09182(19) 0.1091(2) 0.76943(19) 0.0287(6) Uani d . 1 1 . .
O O2A -0.2162(2) 0.1836(2) 0.8138(2) 0.0337(6) Uani d . 1 1 . .
O O3A 0.0468(2) -0.1927(2) 0.8807(2) 0.0363(7) Uani d . 1 1 . .
O O4A 0.0565(2) -0.0920(2) 0.8104(2) 0.0309(6) Uani d . 1 1 . .
O O5A 0.0858(2) 0.1126(2) 0.88970(19) 0.0321(6) Uani d . 1 1 . .
O O6A 0.2252(2) 0.2139(3) 0.9317(2) 0.0451(8) Uani d . 1 1 . .
O O7A -0.0809(2) -0.1502(2) 0.5150(2) 0.0361(7) Uani d . 1 1 . .
O O8A -0.08256(19) -0.0857(2) 0.66155(19) 0.0274(6) Uani d . 1 1 . .
O O1B 0.4178(2) 0.1164(2) 0.6868(2) 0.0311(6) Uani d . 1 1 . .
O O2B 0.4444(2) 0.2120(2) 0.6165(2) 0.0397(7) Uani d . 1 1 . .
O O3B 0.6721(2) -0.1733(2) 0.7022(2) 0.0352(7) Uani d . 1 1 . .
O O4B 0.54342(19) -0.0949(2) 0.73398(19) 0.0293(6) Uani d . 1 1 . .
O O5B 0.5412(2) 0.1005(2) 0.84153(19) 0.0310(6) Uani d . 1 1 . .
O O6B 0.5385(2) 0.1466(2) 0.9873(2) 0.0432(8) Uani d . 1 1 . .
O O7B 0.2357(2) -0.1898(2) 0.5513(2) 0.0373(7) Uani d . 1 1 . .
O O8B 0.37790(19) -0.0869(2) 0.60488(19) 0.0286(6) Uani d . 1 1 . .
O O9 0.1282(2) 0.6308(3) 0.5794(3) 0.0584(10) Uani d . 1 1 . .
O O10 0.2684(2) 0.5537(3) 0.5536(3) 0.0562(10) Uani d . 1 1 . .
O O11 0.1580(3) 0.4859(3) 0.6027(3) 0.0550(9) Uani d . 1 1 . .
O O12 0.2630(3) 0.6361(3) 0.7060(3) 0.0688(12) Uani d . 1 1 . .
O O13 0.1629(6) 0.3704(7) 0.8102(6) 0.0662(13) Uani d P 0.50 1 . .
O O14A 0.1748(6) 0.6559(7) 0.8558(5) 0.0680(16) Uani d P 0.50 1 A 1
H H14E 0.1935 0.6380 0.8024 0.102 Uiso d PR 0.50 1 A 1
H H14F 0.1499 0.7177 0.8730 0.102 Uiso d PR 0.50 1 A 1
O O14B 0.0973(6) 0.4973(7) 0.8239(5) 0.0680(16) Uani d P 0.50 1 B 2
H H14G 0.1070 0.4938 0.7717 0.102 Uiso d PR 0.50 1 B 2
H H14H 0.0384 0.5161 0.8356 0.102 Uiso d PR 0.50 1 B 2
O O15 0.2704(8) 0.2910(11) 0.5509(11) 0.071(4) Uani d P 0.30 1 . .
H H115 0.2182 0.2563 0.5437 0.107 Uiso d PR 0.30 1 . .
H H215 0.3167 0.2546 0.5502 0.107 Uiso d PR 0.30 1 . .
N N1A -0.0896(2) -0.0084(2) 0.8440(2) 0.0257(7) Uani d . 1 1 . .
N N2A 0.0728(2) 0.0334(2) 0.7226(2) 0.0248(7) Uani d . 1 1 . .
N N1B 0.5602(2) 0.0223(2) 0.6615(2) 0.0271(7) Uani d . 1 1 . .
N N2B 0.3829(2) -0.0185(2) 0.7699(2) 0.0257(7) Uani d . 1 1 . .
N N3 0.1579(2) 0.5970(2) 0.2940(2) 0.0259(7) Uani d . 1 1 . .
N N4 0.1906(2) 0.4303(2) 0.3052(2) 0.0259(7) Uani d . 1 1 . .
N N5 0.2875(2) 0.5710(2) 0.1848(2) 0.0271(7) Uani d . 1 1 . .
N N6 0.1394(2) 0.4356(2) 0.1312(2) 0.0258(7) Uani d . 1 1 . .
N N7 0.3557(2) 0.5647(2) 0.3636(2) 0.0271(7) Uani d . 1 1 . .
N N8 0.3362(2) 0.4074(2) 0.2137(2) 0.0282(7) Uani d . 1 1 . .
N N9 0.3161(7) 0.4078(8) 0.8183(7) 0.0662(13) Uani d PD 0.50 1 . .
C C1A -0.1600(3) 0.1209(3) 0.8104(3) 0.0276(8) Uani d . 1 1 . .
C C2A -0.1612(3) 0.0488(3) 0.8545(3) 0.0279(8) Uani d . 1 1 . .
C C3A -0.2224(3) 0.0372(3) 0.9016(3) 0.0308(9) Uani d . 1 1 . .
H H3A -0.2739 0.0773 0.9104 0.037 Uiso calc R 1 1 . .
C C4A -0.2058(3) -0.0361(3) 0.9361(3) 0.0331(9) Uani d . 1 1 . .
H H4A -0.2472 -0.0462 0.9684 0.040 Uiso calc R 1 1 . .
C C5A -0.1300(3) -0.0944(3) 0.9241(3) 0.0308(9) Uani d . 1 1 . .
H H5A -0.1189 -0.1439 0.9478 0.037 Uiso calc R 1 1 . .
C C6A -0.0713(3) -0.0781(3) 0.8769(3) 0.0283(8) Uani d . 1 1 . .
C C7A 0.0173(3) -0.1271(3) 0.8555(3) 0.0294(9) Uani d . 1 1 . .
C C8A 0.1575(3) 0.1501(3) 0.8729(3) 0.0325(9) Uani d . 1 1 . .
C C9A 0.1505(3) 0.1049(3) 0.7724(3) 0.0268(8) Uani d . 1 1 . .
C C10A 0.2110(3) 0.1266(3) 0.7287(3) 0.0310(9) Uani d . 1 1 . .
H H10A 0.2667 0.1773 0.7627 0.037 Uiso calc R 1 1 . .
C C11A 0.1882(3) 0.0725(3) 0.6340(3) 0.0326(9) Uani d . 1 1 . .
H H11A 0.2285 0.0868 0.6027 0.039 Uiso calc R 1 1 . .
C C12A 0.1065(3) -0.0031(3) 0.5836(3) 0.0308(9) Uani d . 1 1 . .
H H12A 0.0913 -0.0411 0.5188 0.037 Uiso calc R 1 1 . .
C C13A 0.0486(3) -0.0202(3) 0.6318(3) 0.0270(8) Uani d . 1 1 . .
C C14A -0.0448(3) -0.0928(3) 0.5966(3) 0.0273(8) Uani d . 1 1 . .
C C1B 0.4648(3) 0.1453(3) 0.6423(3) 0.0322(9) Uani d . 1 1 . .
C C2B 0.5510(3) 0.0889(3) 0.6260(3) 0.0296(9) Uani d . 1 1 . .
C C3B 0.6147(3) 0.0978(3) 0.5797(3) 0.0329(9) Uani d . 1 1 . .
H H3B 0.6097 0.1460 0.5544 0.040 Uiso calc R 1 1 . .
C C4B 0.6863(3) 0.0337(3) 0.5716(3) 0.0363(10) Uani d . 1 1 . .
H H4B 0.7314 0.0385 0.5406 0.044 Uiso calc R 1 1 . .
C C5B 0.6934(3) -0.0372(3) 0.6079(3) 0.0343(10) Uani d . 1 1 . .
H H5B 0.7416 -0.0818 0.6011 0.041 Uiso calc R 1 1 . .
C C6B 0.6272(3) -0.0406(3) 0.6545(3) 0.0283(9) Uani d . 1 1 . .
C C7B 0.6166(3) -0.1097(3) 0.6996(3) 0.0304(9) Uani d . 1 1 . .
C C8B 0.5037(3) 0.0971(3) 0.9037(3) 0.0316(9) Uani d . 1 1 . .
C C9B 0.4105(3) 0.0214(3) 0.8618(3) 0.0287(8) Uani d . 1 1 . .
C C10B 0.3597(3) -0.0137(3) 0.9052(3) 0.0328(9) Uani d . 1 1 . .
H H10B 0.3790 0.0133 0.9709 0.039 Uiso calc R 1 1 . .
C C11B 0.2805(3) -0.0886(3) 0.8515(3) 0.0369(10) Uani d . 1 1 . .
H H11B 0.2444 -0.1128 0.8805 0.044 Uiso calc R 1 1 . .
C C12B 0.2526(3) -0.1291(3) 0.7549(3) 0.0318(9) Uani d . 1 1 . .
H H12B 0.1975 -0.1801 0.7176 0.038 Uiso calc R 1 1 . .
C C13B 0.3078(3) -0.0925(3) 0.7155(3) 0.0283(8) Uani d . 1 1 . .
C C14B 0.3028(3) -0.1280(3) 0.6151(3) 0.0287(8) Uani d . 1 1 . .
C C15 0.1501(3) 0.6856(3) 0.2884(3) 0.0285(8) Uani d . 1 1 . .
H H15 0.1879 0.7047 0.2576 0.034 Uiso calc R 1 1 . .
C C16 0.0887(3) 0.7492(3) 0.3261(3) 0.0330(9) Uani d . 1 1 . .
H H16 0.0846 0.8115 0.3216 0.040 Uiso calc R 1 1 . .
C C17 0.0329(3) 0.7218(3) 0.3709(3) 0.0370(10) Uani d . 1 1 . .
H H17 -0.0097 0.7649 0.3976 0.044 Uiso calc R 1 1 . .
C C18 0.0403(3) 0.6306(3) 0.3758(3) 0.0353(10) Uani d . 1 1 . .
H H18 0.0026 0.6100 0.4059 0.042 Uiso calc R 1 1 . .
C C19 0.1027(3) 0.5701(3) 0.3369(3) 0.0285(8) Uani d . 1 1 . .
C C20 0.1182(3) 0.4729(3) 0.3400(3) 0.0283(8) Uani d . 1 1 . .
C C21 0.0650(3) 0.4264(3) 0.3739(3) 0.0354(10) Uani d . 1 1 . .
H H21 0.0136 0.4567 0.3964 0.042 Uiso calc R 1 1 . .
C C22 0.0871(3) 0.3358(3) 0.3749(3) 0.0379(10) Uani d . 1 1 . .
H H22 0.0509 0.3029 0.3978 0.045 Uiso calc R 1 1 . .
C C23 0.1631(3) 0.2931(3) 0.3419(3) 0.0333(9) Uani d . 1 1 . .
H H23 0.1805 0.2314 0.3433 0.040 Uiso calc R 1 1 . .
C C24 0.2128(3) 0.3419(3) 0.3072(3) 0.0277(8) Uani d . 1 1 . .
H H24 0.2641 0.3123 0.2840 0.033 Uiso calc R 1 1 . .
C C25 0.3678(3) 0.6408(3) 0.2189(3) 0.0334(9) Uani d . 1 1 . .
H H25 0.4096 0.6606 0.2810 0.040 Uiso calc R 1 1 . .
C C26 0.3904(3) 0.6844(3) 0.1651(3) 0.0366(10) Uani d . 1 1 . .
H H26 0.4476 0.7328 0.1904 0.044 Uiso calc R 1 1 . .
C C27 0.3303(3) 0.6575(3) 0.0755(3) 0.0388(10) Uani d . 1 1 . .
H H27 0.3438 0.6883 0.0388 0.047 Uiso calc R 1 1 . .
C C28 0.2491(3) 0.5839(3) 0.0398(3) 0.0350(10) Uani d . 1 1 . .
H H28 0.2069 0.5629 -0.0224 0.042 Uiso calc R 1 1 . .
C C29 0.2304(3) 0.5420(3) 0.0951(3) 0.0280(8) Uani d . 1 1 . .
C C30 0.1471(3) 0.4627(3) 0.0636(3) 0.0285(8) Uani d . 1 1 . .
C C31 0.0823(3) 0.4182(3) -0.0262(3) 0.0322(9) Uani d . 1 1 . .
H H31 0.0896 0.4378 -0.0725 0.039 Uiso calc R 1 1 . .
C C32 0.0066(3) 0.3445(3) -0.0475(3) 0.0336(9) Uani d . 1 1 . .
H H32 -0.0380 0.3117 -0.1089 0.040 Uiso calc R 1 1 . .
C C33 -0.0031(3) 0.3197(3) 0.0210(3) 0.0339(9) Uani d . 1 1 . .
H H33 -0.0556 0.2706 0.0079 0.041 Uiso calc R 1 1 . .
C C34 0.0638(3) 0.3664(3) 0.1094(3) 0.0305(9) Uani d . 1 1 . .
H H34 0.0559 0.3487 0.1565 0.037 Uiso calc R 1 1 . .
C C35 0.3568(3) 0.6453(3) 0.4396(3) 0.0291(9) Uani d . 1 1 . .
H H35 0.2974 0.6745 0.4415 0.035 Uiso calc R 1 1 . .
C C36 0.4426(3) 0.6868(3) 0.5152(3) 0.0354(10) Uani d . 1 1 . .
H H36 0.4418 0.7438 0.5683 0.042 Uiso calc R 1 1 . .
C C37 0.5292(3) 0.6450(3) 0.5129(3) 0.0425(11) Uani d . 1 1 . .
H H37 0.5891 0.6743 0.5633 0.051 Uiso calc R 1 1 . .
C C38 0.5275(3) 0.5599(3) 0.4363(3) 0.0421(11) Uani d . 1 1 . .
H H38 0.5858 0.5290 0.4339 0.051 Uiso calc R 1 1 . .
C C39 0.4392(3) 0.5200(3) 0.3627(3) 0.0317(9) Uani d . 1 1 . .
C C40 0.4282(3) 0.4297(3) 0.2788(3) 0.0323(9) Uani d . 1 1 . .
C C41 0.5023(3) 0.3707(3) 0.2644(3) 0.0400(11) Uani d . 1 1 . .
H H41 0.5650 0.3863 0.3116 0.048 Uiso calc R 1 1 . .
C C42 0.4849(3) 0.2891(3) 0.1813(3) 0.0428(11) Uani d . 1 1 . .
H H42 0.5352 0.2481 0.1702 0.051 Uiso calc R 1 1 . .
C C43 0.3930(3) 0.2681(3) 0.1145(3) 0.0375(10) Uani d . 1 1 . .
H H43 0.3799 0.2132 0.0560 0.045 Uiso calc R 1 1 . .
C C44 0.3199(3) 0.3280(3) 0.1334(3) 0.0316(9) Uani d . 1 1 . .
H H44 0.2562 0.3118 0.0876 0.038 Uiso calc R 1 1 . .
C C45 0.3650(8) 0.3793(10) 0.8971(9) 0.0662(13) Uani d PD 0.50 1 . .
H H45A 0.4374 0.3950 0.9157 0.099 Uiso calc PR 0.50 1 . .
H H45B 0.3473 0.3076 0.8771 0.099 Uiso calc PR 0.50 1 . .
H H45C 0.3422 0.4166 0.9498 0.099 Uiso calc PR 0.50 1 . .
C C46 0.3758(8) 0.4354(10) 0.7676(9) 0.0662(13) Uani d PD 0.50 1 . .
H H46A 0.4469 0.4442 0.8016 0.099 Uiso calc PR 0.50 1 . .
H H46B 0.3578 0.4978 0.7630 0.099 Uiso calc PR 0.50 1 . .
H H46C 0.3614 0.3821 0.7052 0.099 Uiso calc PR 0.50 1 . .
C C47 0.2156(9) 0.3929(10) 0.7803(10) 0.0662(13) Uani d P 0.50 1 . .
H H47A 0.1881 0.4021 0.7250 0.079 Uiso calc PR 0.50 1 . .

loop_
_atom_site_aniso_label
_atom_site_aniso_U_11
_atom_site_aniso_U_22
_atom_site_aniso_U_33
_atom_site_aniso_U_12
_atom_site_aniso_U_13
_atom_site_aniso_U_23
Co1A 0.0259(3) 0.0289(3) 0.0281(3) 0.0028(2) 0.0145(2) 0.0127(2)
Co1B 0.0234(3) 0.0259(3) 0.0276(3) -0.0002(2) 0.0114(2) 0.0083(2)
Co2 0.0228(3) 0.0198(3) 0.0249(3) -0.00180(19) 0.0081(2) 0.0037(2)
Cl1 0.0279(5) 0.0419(6) 0.0645(8) 0.0021(4) 0.0146(5) 0.0173(6)
O1A 0.0286(14) 0.0292(14) 0.0308(15) 0.0046(11) 0.0126(12) 0.0126(12)
O2A 0.0334(15) 0.0297(15) 0.0377(17) 0.0073(12) 0.0152(13) 0.0111(13)
O3A 0.0381(16) 0.0347(16) 0.0400(17) 0.0039(13) 0.0123(14) 0.0195(14)
O4A 0.0268(14) 0.0343(15) 0.0384(16) 0.0052(11) 0.0155(12) 0.0183(13)
O5A 0.0299(14) 0.0394(16) 0.0274(15) 0.0016(12) 0.0132(12) 0.0114(13)
O6A 0.0347(16) 0.053(2) 0.0334(17) -0.0078(14) 0.0098(14) 0.0050(15)
O7A 0.0328(15) 0.0391(17) 0.0304(16) 0.0011(13) 0.0117(13) 0.0074(14)
O8A 0.0272(13) 0.0289(14) 0.0290(15) 0.0006(11) 0.0136(11) 0.0117(12)
O1B 0.0274(14) 0.0293(15) 0.0365(16) 0.0001(11) 0.0117(12) 0.0127(13)
O2B 0.0400(17) 0.0337(16) 0.0456(19) -0.0005(13) 0.0092(14) 0.0198(15)
O3B 0.0283(14) 0.0316(15) 0.0372(17) 0.0057(12) 0.0101(12) 0.0061(13)
O4B 0.0266(13) 0.0279(14) 0.0339(16) 0.0044(11) 0.0121(12) 0.0114(12)
O5B 0.0282(14) 0.0299(15) 0.0312(15) -0.0005(11) 0.0100(12) 0.0088(12)
O6B 0.0381(17) 0.0498(19) 0.0304(17) -0.0017(14) 0.0083(14) 0.0073(15)
O7B 0.0318(15) 0.0335(16) 0.0364(17) -0.0034(12) 0.0115(13) 0.0040(13)
O8B 0.0265(13) 0.0303(14) 0.0275(14) 0.0000(11) 0.0116(11) 0.0084(12)
O9 0.0290(17) 0.064(2) 0.093(3) 0.0103(16) 0.0218(18) 0.042(2)
O10 0.0348(18) 0.065(2) 0.080(3) 0.0096(16) 0.0272(18) 0.035(2)
O11 0.052(2) 0.052(2) 0.064(2) -0.0035(16) 0.0189(18) 0.0266(19)
O12 0.039(2) 0.062(2) 0.071(3) 0.0018(17) 0.0099(19) 0.000(2)
O13 0.050(2) 0.088(3) 0.080(3) 0.010(2) 0.032(2) 0.046(3)
O14A 0.076(4) 0.093(4) 0.041(3) 0.028(3) 0.028(3) 0.027(3)
O14B 0.076(4) 0.093(4) 0.041(3) 0.028(3) 0.028(3) 0.027(3)
O15 0.026(6) 0.077(9) 0.098(11) 0.006(6) 0.002(6) 0.037(8)
N1A 0.0234(15) 0.0284(17) 0.0246(17) 0.0010(13) 0.0101(13) 0.0088(14)
N2A 0.0238(15) 0.0275(16) 0.0284(17) 0.0039(12) 0.0131(13) 0.0136(14)
N1B 0.0219(15) 0.0288(17) 0.0263(17) -0.0034(13) 0.0081(13) 0.0071(14)
N2B 0.0227(15) 0.0254(16) 0.0286(18) 0.0031(12) 0.0107(13) 0.0091(14)
N3 0.0234(15) 0.0254(16) 0.0247(17) 0.0000(12) 0.0073(13) 0.0064(14)
N4 0.0252(16) 0.0217(16) 0.0253(17) -0.0014(12) 0.0068(13) 0.0054(13)
N5 0.0259(16) 0.0211(15) 0.0303(18) -0.0003(12) 0.0129(14) 0.0040(14)
N6 0.0243(15) 0.0215(15) 0.0270(17) 0.0000(12) 0.0079(13) 0.0056(13)
N7 0.0255(16) 0.0221(16) 0.0309(18) -0.0004(12) 0.0098(14) 0.0076(14)
N8 0.0242(16) 0.0243(16) 0.0328(18) 0.0002(13) 0.0101(14) 0.0080(14)
N9 0.050(2) 0.088(3) 0.080(3) 0.010(2) 0.032(2) 0.046(3)
C1A 0.0258(18) 0.028(2) 0.0228(19) -0.0015(16) 0.0090(15) 0.0030(16)
C2A 0.0269(19) 0.027(2) 0.0220(19) -0.0030(15) 0.0066(15) 0.0040(16)
C3A 0.0246(19) 0.034(2) 0.024(2) -0.0025(16) 0.0099(16) 0.0014(17)
C4A 0.033(2) 0.037(2) 0.026(2) -0.0082(17) 0.0151(17) 0.0062(18)
C5A 0.035(2) 0.029(2) 0.025(2) -0.0068(16) 0.0109(17) 0.0073(17)
C6A 0.030(2) 0.030(2) 0.0218(19) -0.0046(16) 0.0088(16) 0.0077(16)
C7A 0.0276(19) 0.032(2) 0.030(2) 0.0009(16) 0.0103(16) 0.0133(18)
C8A 0.029(2) 0.040(2) 0.029(2) 0.0052(17) 0.0117(17) 0.0134(19)
C9A 0.0252(18) 0.030(2) 0.028(2) 0.0056(15) 0.0110(16) 0.0121(17)
C10A 0.0247(19) 0.037(2) 0.036(2) 0.0017(16) 0.0134(17) 0.0168(19)
C11A 0.0271(19) 0.044(2) 0.037(2) 0.0054(17) 0.0175(18) 0.022(2)
C12A 0.0270(19) 0.040(2) 0.030(2) 0.0053(17) 0.0141(17) 0.0158(18)
C13A 0.0261(18) 0.030(2) 0.030(2) 0.0063(15) 0.0135(16) 0.0140(17)
C14A 0.0244(18) 0.030(2) 0.033(2) 0.0074(15) 0.0129(16) 0.0149(18)
C1B 0.028(2) 0.031(2) 0.030(2) -0.0066(16) 0.0038(17) 0.0095(18)
C2B 0.0283(19) 0.029(2) 0.024(2) -0.0081(16) 0.0063(16) 0.0052(17)
C3B 0.034(2) 0.033(2) 0.025(2) -0.0083(17) 0.0092(17) 0.0056(17)
C4B 0.031(2) 0.047(3) 0.026(2) -0.0098(18) 0.0123(17) 0.0087(19)
C5B 0.0243(19) 0.044(2) 0.025(2) -0.0020(17) 0.0104(16) 0.0028(18)
C6B 0.0220(18) 0.030(2) 0.0221(19) -0.0031(15) 0.0063(15) 0.0011(16)
C7B 0.0228(18) 0.030(2) 0.028(2) -0.0023(16) 0.0062(16) 0.0026(17)
C8B 0.0245(19) 0.033(2) 0.035(2) 0.0041(16) 0.0100(17) 0.0108(18)
C9B 0.0283(19) 0.030(2) 0.028(2) 0.0069(16) 0.0131(16) 0.0090(17)
C10B 0.030(2) 0.041(2) 0.030(2) 0.0099(17) 0.0152(17) 0.0127(19)
C11B 0.031(2) 0.047(3) 0.042(3) 0.0077(18) 0.0212(19) 0.021(2)
C12B 0.0231(18) 0.031(2) 0.040(2) 0.0013(15) 0.0142(17) 0.0108(19)
C13B 0.0263(19) 0.0243(19) 0.036(2) 0.0058(15) 0.0157(17) 0.0100(17)
C14B 0.0260(19) 0.027(2) 0.032(2) 0.0039(15) 0.0117(17) 0.0090(17)
C15 0.031(2) 0.026(2) 0.023(2) -0.0005(15) 0.0053(16) 0.0080(16)
C16 0.040(2) 0.027(2) 0.031(2) 0.0051(17) 0.0116(18) 0.0103(18)
C17 0.041(2) 0.035(2) 0.040(3) 0.0130(18) 0.021(2) 0.014(2)
C18 0.037(2) 0.032(2) 0.045(3) 0.0073(17) 0.024(2) 0.016(2)
C19 0.0266(19) 0.027(2) 0.033(2) 0.0022(15) 0.0117(16) 0.0117(17)
C20 0.0241(18) 0.0233(19) 0.034(2) 0.0011(15) 0.0098(16) 0.0079(17)
C21 0.031(2) 0.032(2) 0.046(3) 0.0052(17) 0.0191(19) 0.015(2)
C22 0.037(2) 0.031(2) 0.054(3) 0.0022(17) 0.022(2) 0.020(2)
C23 0.035(2) 0.0230(19) 0.040(2) 0.0033(16) 0.0122(18) 0.0112(18)
C24 0.0257(18) 0.0220(19) 0.032(2) 0.0013(15) 0.0090(16) 0.0080(16)
C25 0.029(2) 0.027(2) 0.035(2) -0.0038(16) 0.0120(17) 0.0019(17)
C26 0.037(2) 0.028(2) 0.043(3) -0.0040(17) 0.024(2) 0.0054(19)
C27 0.043(2) 0.035(2) 0.041(3) -0.0008(19) 0.024(2) 0.011(2)
C28 0.036(2) 0.033(2) 0.034(2) -0.0013(17) 0.0156(18) 0.0085(19)
C29 0.0258(19) 0.0240(19) 0.030(2) 0.0013(15) 0.0142(16) 0.0039(16)
C30 0.0258(19) 0.026(2) 0.033(2) 0.0041(15) 0.0135(16) 0.0093(17)
C31 0.035(2) 0.030(2) 0.028(2) 0.0009(17) 0.0085(17) 0.0091(17)
C32 0.030(2) 0.031(2) 0.029(2) 0.0005(16) 0.0013(17) 0.0080(18)
C33 0.031(2) 0.027(2) 0.037(2) -0.0050(16) 0.0051(18) 0.0109(18)
C34 0.029(2) 0.0236(19) 0.034(2) -0.0027(15) 0.0079(17) 0.0092(17)
C35 0.0282(19) 0.0224(19) 0.030(2) -0.0018(15) 0.0098(16) 0.0040(16)
C36 0.035(2) 0.029(2) 0.030(2) 0.0023(17) 0.0064(18) 0.0022(18)
C37 0.029(2) 0.038(2) 0.038(3) 0.0001(18) -0.0004(19) 0.001(2)
C38 0.026(2) 0.038(2) 0.043(3) 0.0054(18) 0.0036(19) 0.004(2)
C39 0.0264(19) 0.027(2) 0.033(2) 0.0014(15) 0.0095(17) 0.0032(17)
C40 0.0252(19) 0.030(2) 0.032(2) 0.0013(16) 0.0091(17) 0.0031(18)
C41 0.026(2) 0.036(2) 0.042(3) 0.0064(17) 0.0061(18) 0.004(2)
C42 0.032(2) 0.041(3) 0.043(3) 0.0088(19) 0.015(2) 0.003(2)
C43 0.036(2) 0.030(2) 0.033(2) 0.0026(17) 0.0134(19) -0.0022(18)
C44 0.028(2) 0.027(2) 0.030(2) -0.0013(16) 0.0072(17) 0.0036(17)
C45 0.050(2) 0.088(3) 0.080(3) 0.010(2) 0.032(2) 0.046(3)
C46 0.050(2) 0.088(3) 0.080(3) 0.010(2) 0.032(2) 0.046(3)
C47 0.050(2) 0.088(3) 0.080(3) 0.010(2) 0.032(2) 0.046(3)

loop_
_atom_type_symbol
_atom_type_description
_atom_type_scat_dispersion_real
_atom_type_scat_dispersion_imag
_atom_type_scat_source
C C 0.0033 0.0016 'International Tables Vol C Tables 4.2.6.8 and 6.1.1.4'
H H 0.0000 0.0000 'International Tables Vol C Tables 4.2.6.8 and 6.1.1.4'
N N 0.0061 0.0033 'International Tables Vol C Tables 4.2.6.8 and 6.1.1.4'
O O 0.0106 0.0060 'International Tables Vol C Tables 4.2.6.8 and 6.1.1.4'
Cl Cl 0.1484 0.1585 'International Tables Vol C Tables 4.2.6.8 and 6.1.1.4'
Co Co 0.3494 0.9721 'International Tables Vol C Tables 4.2.6.8 and 6.1.1.4'

loop_
_geom_angle_atom_site_label_1
_geom_angle_atom_site_label_2
_geom_angle_atom_site_label_3
_geom_angle
N2A Co1A N1A 178.75(15)
N2A Co1A O1A 95.68(13)
N1A Co1A O1A 83.30(13)
N2A Co1A O5A 83.46(13)
N1A Co1A O5A 95.80(13)
O1A Co1A O5A 89.85(12)
N2A Co1A O8A 83.41(13)
N1A Co1A O8A 97.34(13)
O1A Co1A O8A 91.72(12)
O5A Co1A O8A 166.86(11)
N2A Co1A O4A 97.20(13)
N1A Co1A O4A 83.82(13)
O1A Co1A O4A 167.12(12)
O5A Co1A O4A 91.49(13)
O8A Co1A O4A 89.88(12)
N1B Co1B N2B 174.28(15)
N1B Co1B O8B 94.32(13)
N2B Co1B O8B 83.66(13)
N1B Co1B O4B 84.06(13)
N2B Co1B O4B 90.60(13)
O8B Co1B O4B 90.71(12)
N1B Co1B O5B 98.43(13)
N2B Co1B O5B 83.68(13)
O8B Co1B O5B 167.26(12)
O4B Co1B O5B 90.80(12)
N1B Co1B O1B 82.94(14)
N2B Co1B O1B 102.40(13)
O8B Co1B O1B 90.57(12)
O4B Co1B O1B 167.00(12)
O5B Co1B O1B 90.80(12)
N4 Co2 N3 83.20(14)
N4 Co2 N6 92.47(13)
N3 Co2 N6 89.89(13)
N4 Co2 N8 94.83(14)
N3 Co2 N8 175.94(14)
N6 Co2 N8 93.75(13)
N4 Co2 N7 89.64(13)
N3 Co2 N7 93.27(13)
N6 Co2 N7 176.39(14)
N8 Co2 N7 83.15(14)
N4 Co2 N5 175.01(13)
N3 Co2 N5 94.97(14)
N6 Co2 N5 82.87(14)
N8 Co2 N5 87.28(14)
N7 Co2 N5 95.10(14)
O11 Cl1 O9 109.0(2)
O11 Cl1 O10 109.4(2)
O9 Cl1 O10 110.2(2)
O11 Cl1 O12 109.2(3)
O9 Cl1 O12 109.9(2)
O10 Cl1 O12 109.1(2)
C1A O1A Co1A 114.9(3)
C7A O4A Co1A 114.5(2)
C8A O5A Co1A 114.5(3)
C14A O8A Co1A 114.7(2)
C1B O1B Co1B 114.1(3)
C7B O4B Co1B 114.2(3)
C8B O5B Co1B 114.4(2)
C14B O8B Co1B 115.0(2)
H14E O14A H14F 113.6
H14G O14B H14H 120.2
H115 O15 H215 107.7
C2A N1A C6A 124.3(3)
C2A N1A Co1A 118.3(3)
C6A N1A Co1A 117.4(3)
C13A N2A C9A 124.1(3)
C13A N2A Co1A 118.1(3)
C9A N2A Co1A 117.8(3)
C2B N1B C6B 124.0(3)
C2B N1B Co1B 118.7(3)
C6B N1B Co1B 117.1(3)
C9B N2B C13B 123.6(3)
C9B N2B Co1B 117.3(3)
C13B N2B Co1B 117.5(3)
C15 N3 C19 118.6(3)
C15 N3 Co2 126.9(3)
C19 N3 Co2 114.4(3)
C24 N4 C20 118.6(3)
C24 N4 Co2 126.9(3)
C20 N4 Co2 114.3(3)
C25 N5 C29 118.1(4)
C25 N5 Co2 127.3(3)
C29 N5 Co2 114.6(2)
C34 N6 C30 117.9(3)
C34 N6 Co2 127.4(3)
C30 N6 Co2 114.6(2)
C35 N7 C39 119.3(3)
C35 N7 Co2 126.8(3)
C39 N7 Co2 114.0(3)
C44 N8 C40 118.2(3)
C44 N8 Co2 127.5(3)
C40 N8 Co2 114.3(3)
C47 N9 C45 120.5(9)
C47 N9 C46 117.1(10)
C45 N9 C46 121.5(9)
O2A C1A O1A 124.1(4)
O2A C1A C2A 122.9(4)
O1A C1A C2A 112.9(3)
N1A C2A C3A 119.6(4)
N1A C2A C1A 110.5(3)
C3A C2A C1A 129.8(4)
C2A C3A C4A 117.4(4)
C2A C3A H3A 121.3
C4A C3A H3A 121.3
C5A C4A C3A 121.3(4)
C5A C4A H4A 119.3
C3A C4A H4A 119.3
C6A C5A C4A 118.0(4)
C6A C5A H5A 121.0
C4A C5A H5A 121.0
N1A C6A C5A 119.3(4)
N1A C6A C7A 110.7(3)
C5A C6A C7A 129.9(4)
O3A C7A O4A 125.5(4)
O3A C7A C6A 121.0(4)
O4A C7A C6A 113.5(3)
O6A C8A O5A 124.5(4)
O6A C8A C9A 122.1(4)
O5A C8A C9A 113.5(3)
N2A C9A C10A 119.4(4)
N2A C9A C8A 110.7(3)
C10A C9A C8A 129.9(4)
C9A C10A C11A 118.3(4)
C9A C10A H10A 120.9
C11A C10A H10A 120.9
C10A C11A C12A 121.0(4)
C10A C11A H11A 119.5
C12A C11A H11A 119.5
C13A C12A C11A 117.5(4)
C13A C12A H12A 121.2
C11A C12A H12A 121.2
N2A C13A C12A 119.7(4)
N2A C13A C14A 110.6(3)
C12A C13A C14A 129.7(4)
O7A C14A O8A 124.7(4)
O7A C14A C13A 122.2(4)
O8A C14A C13A 113.1(3)
O2B C1B O1B 125.1(4)
O2B C1B C2B 121.5(4)
O1B C1B C2B 113.4(4)
N1B C2B C3B 120.1(4)
N1B C2B C1B 110.8(3)
C3B C2B C1B 129.0(4)
C2B C3B C4B 117.5(4)
C2B C3B H3B 121.3
C4B C3B H3B 121.3
C5B C4B C3B 121.4(4)
C5B C4B H4B 119.3
C3B C4B H4B 119.3
C4B C5B C6B 117.6(4)
C4B C5B H5B 121.2
C6B C5B H5B 121.2
N1B C6B C5B 119.4(4)
N1B C6B C7B 111.2(3)
C5B C6B C7B 129.4(4)
O3B C7B O4B 124.6(4)
O3B C7B C6B 122.1(4)
O4B C7B C6B 113.3(3)
O6B C8B O5B 125.5(4)
O6B C8B C9B 121.6(4)
O5B C8B C9B 112.8(3)
N2B C9B C10B 119.4(4)
N2B C9B C8B 111.0(3)
C10B C9B C8B 129.4(4)
C11B C10B C9B 118.7(4)
C11B C10B H10B 120.6
C9B C10B H10B 120.6
C10B C11B C12B 120.8(4)
C10B C11B H11B 119.6
C12B C11B H11B 119.6
C13B C12B C11B 117.8(4)
C13B C12B H12B 121.1
C11B C12B H12B 121.1
N2B C13B C12B 119.6(4)
N2B C13B C14B 110.3(3)
C12B C13B C14B 129.9(4)
O7B C14B O8B 124.4(4)
O7B C14B C13B 122.6(4)
O8B C14B C13B 113.0(3)
N3 C15 C16 121.7(4)
N3 C15 H15 119.2
C16 C15 H15 119.2
C15 C16 C17 119.5(4)
C15 C16 H16 120.2
C17 C16 H16 120.2
C18 C17 C16 118.7(4)
C18 C17 H17 120.6
C16 C17 H17 120.6
C19 C18 C17 119.3(4)
C19 C18 H18 120.4
C17 C18 H18 120.4
N3 C19 C18 122.1(4)
N3 C19 C20 113.9(3)
C18 C19 C20 124.0(4)
N4 C20 C21 121.7(4)
N4 C20 C19 113.9(3)
C21 C20 C19 124.4(4)
C22 C21 C20 119.5(4)
C22 C21 H21 120.2
C20 C21 H21 120.2
C21 C22 C23 119.2(4)
C21 C22 H22 120.4
C23 C22 H22 120.4
C24 C23 C22 119.0(4)
C24 C23 H23 120.5
C22 C23 H23 120.5
N4 C24 C23 122.0(4)
N4 C24 H24 119.0
C23 C24 H24 119.0
N5 C25 C26 121.5(4)
N5 C25 H25 119.2
C26 C25 H25 119.2
C27 C26 C25 120.1(4)
C27 C26 H26 120.0
C25 C26 H26 120.0
C26 C27 C28 118.4(4)
C26 C27 H27 120.8
C28 C27 H27 120.8
C29 C28 C27 119.5(4)
C29 C28 H28 120.2
C27 C28 H28 120.2
N5 C29 C28 122.3(4)
N5 C29 C30 113.9(4)
C28 C29 C30 123.8(4)
N6 C30 C31 122.1(4)
N6 C30 C29 114.0(3)
C31 C30 C29 123.9(4)
C30 C31 C32 118.7(4)
C30 C31 H31 120.7
C32 C31 H31 120.7
C33 C32 C31 119.2(4)
C33 C32 H32 120.4
C31 C32 H32 120.4
C32 C33 C34 119.6(4)
C32 C33 H33 120.2
C34 C33 H33 120.2
N6 C34 C33 122.4(4)
N6 C34 H34 118.8
C33 C34 H34 118.8
N7 C35 C36 121.4(4)
N7 C35 H35 119.3
C36 C35 H35 119.3
C37 C36 C35 119.7(4)
C37 C36 H36 120.2
C35 C36 H36 120.2
C36 C37 C38 119.1(4)
C36 C37 H37 120.5
C38 C37 H37 120.5
C37 C38 C39 119.2(4)
C37 C38 H38 120.4
C39 C38 H38 120.4
N7 C39 C38 121.3(4)
N7 C39 C40 114.8(3)
C38 C39 C40 124.0(4)
N8 C40 C41 121.7(4)
N8 C40 C39 113.7(3)
C41 C40 C39 124.5(4)
C42 C41 C40 119.6(4)
C42 C41 H41 120.2
C40 C41 H41 120.2
C41 C42 C43 118.8(4)
C41 C42 H42 120.6
C43 C42 H42 120.6
C42 C43 C44 119.4(4)
C42 C43 H43 120.3
C44 C43 H43 120.3
N8 C44 C43 122.2(4)
N8 C44 H44 118.9
C43 C44 H44 118.9
N9 C45 H45A 109.5
N9 C45 H45B 109.5
H45A C45 H45B 109.5
N9 C45 H45C 109.5
H45A C45 H45C 109.5
H45B C45 H45C 109.5
N9 C46 H46A 109.5
N9 C46 H46B 109.5
H46A C46 H46B 109.5
N9 C46 H46C 109.5
H46A C46 H46C 109.5
H46B C46 H46C 109.5
O13 C47 N9 124.2(13)
O13 C47 H47A 117.9
N9 C47 H47A 117.9

loop_
_geom_bond_atom_site_label_1
_geom_bond_atom_site_label_2
_geom_bond_distance
Co1A N2A 1.834(3)
Co1A N1A 1.836(3)
Co1A O1A 1.912(3)
Co1A O5A 1.914(3)
Co1A O8A 1.915(3)
Co1A O4A 1.916(3)
Co1B N1B 1.835(3)
Co1B N2B 1.838(3)
Co1B O8B 1.904(3)
Co1B O4B 1.912(3)
Co1B O5B 1.921(3)
Co1B O1B 1.938(3)
Co2 N4 1.930(3)
Co2 N3 1.939(3)
Co2 N6 1.943(3)
Co2 N8 1.945(3)
Co2 N7 1.946(3)
Co2 N5 1.955(3)
Cl1 O11 1.432(4)
Cl1 O9 1.434(4)
Cl1 O10 1.443(4)
Cl1 O12 1.454(4)
O1A C1A 1.314(5)
O2A C1A 1.218(5)
O3A C7A 1.226(5)
O4A C7A 1.300(5)
O5A C8A 1.306(5)
O6A C8A 1.215(5)
O7A C14A 1.223(5)
O8A C14A 1.309(5)
O1B C1B 1.308(5)
O2B C1B 1.223(5)
O3B C7B 1.232(5)
O4B C7B 1.306(5)
O5B C8B 1.309(5)
O6B C8B 1.223(5)
O7B C14B 1.223(5)
O8B C14B 1.310(5)
O13 C47 1.124(13)
O14A H14E 0.9378
O14A H14F 0.9441
O14B H14G 0.8982
O14B H14H 0.9309
O15 H115 0.8500
O15 H215 0.8500
N1A C2A 1.330(5)
N1A C6A 1.334(5)
N2A C13A 1.329(5)
N2A C9A 1.332(5)
N1B C2B 1.319(5)
N1B C6B 1.328(5)
N2B C9B 1.328(5)
N2B C13B 1.336(5)
N3 C15 1.348(5)
N3 C19 1.354(5)
N4 C24 1.352(5)
N4 C20 1.361(5)
N5 C25 1.353(5)
N5 C29 1.356(5)
N6 C34 1.341(5)
N6 C30 1.362(5)
N7 C35 1.344(5)
N7 C39 1.360(5)
N8 C44 1.336(5)
N8 C40 1.367(5)
N9 C47 1.357(15)
N9 C45 1.508(13)
N9 C46 1.510(12)
C1A C2A 1.512(6)
C2A C3A 1.380(5)
C3A C4A 1.399(6)
C3A H3A 0.9500
C4A C5A 1.391(6)
C4A H4A 0.9500
C5A C6A 1.378(5)
C5A H5A 0.9500
C6A C7A 1.515(6)
C8A C9A 1.504(6)
C9A C10A 1.385(5)
C10A C11A 1.385(6)
C10A H10A 0.9500
C11A C12A 1.403(6)
C11A H11A 0.9500
C12A C13A 1.388(5)
C12A H12A 0.9500
C13A C14A 1.512(5)
C1B C2B 1.511(6)
C2B C3B 1.384(6)
C3B C4B 1.390(6)
C3B H3B 0.9500
C4B C5B 1.388(7)
C4B H4B 0.9500
C5B C6B 1.395(5)
C5B H5B 0.9500
C6B C7B 1.512(6)
C8B C9B 1.521(5)
C9B C10B 1.380(6)
C10B C11B 1.379(6)
C10B H10B 0.9500
C11B C12B 1.397(6)
C11B H11B 0.9500
C12B C13B 1.383(6)
C12B H12B 0.9500
C13B C14B 1.516(6)
C15 C16 1.375(6)
C15 H15 0.9500
C16 C17 1.388(6)
C16 H16 0.9500
C17 C18 1.380(6)
C17 H17 0.9500
C18 C19 1.373(6)
C18 H18 0.9500
C19 C20 1.467(6)
C20 C21 1.382(6)
C21 C22 1.377(6)
C21 H21 0.9500
C22 C23 1.393(6)
C22 H22 0.9500
C23 C24 1.382(6)
C23 H23 0.9500
C24 H24 0.9500
C25 C26 1.390(6)
C25 H25 0.9500
C26 C27 1.371(7)
C26 H26 0.9500
C27 C28 1.392(6)
C27 H27 0.9500
C28 C29 1.372(6)
C28 H28 0.9500
C29 C30 1.476(5)
C30 C31 1.384(6)
C31 C32 1.388(6)
C31 H31 0.9500
C32 C33 1.366(6)
C32 H32 0.9500
C33 C34 1.380(6)
C33 H33 0.9500
C34 H34 0.9500
C35 C36 1.386(6)
C35 H35 0.9500
C36 C37 1.381(6)
C36 H36 0.9500
C37 C38 1.383(6)
C37 H37 0.9500
C38 C39 1.391(6)
C38 H38 0.9500
C39 C40 1.462(6)
C40 C41 1.382(6)
C41 C42 1.376(6)
C41 H41 0.9500
C42 C43 1.378(6)
C42 H42 0.9500
C43 C44 1.391(6)
C43 H43 0.9500
C44 H44 0.9500
C45 H45A 0.9800
C45 H45B 0.9800
C45 H45C 0.9800
C46 H46A 0.9800
C46 H46B 0.9800
C46 H46C 0.9800
C47 H47A 0.9500

loop_
_geom_hbond_atom_site_label_D
_geom_hbond_atom_site_label_H
_geom_hbond_atom_site_label_A
_geom_hbond_site_symmetry_A
_geom_hbond_distance_DH
_geom_hbond_distance_HA
_geom_hbond_distance_DA
_geom_hbond_angle_DHA
O14A H14E O12 . 0.94 2.11 3.017(9) 164
O14A H14F O3A 1_565 0.94 1.97 2.861(9) 156
O15 H115 O7A 2_556 0.85 2.20 3.029(13) 164
O15 H215 O2B . 0.85 2.07 2.842(13) 152

loop_
_geom_torsion_atom_site_label_1
_geom_torsion_atom_site_label_2
_geom_torsion_atom_site_label_3
_geom_torsion_atom_site_label_4
_geom_torsion
N2A Co1A O1A C1A -176.2(3)
N1A Co1A O1A C1A 3.1(3)
O5A Co1A O1A C1A -92.8(3)
O8A Co1A O1A C1A 100.3(3)
O4A Co1A O1A C1A 3.3(7)
N2A Co1A O4A C7A 179.6(3)
N1A Co1A O4A C7A 0.4(3)
O1A Co1A O4A C7A 0.1(7)
O5A Co1A O4A C7A 96.0(3)
O8A Co1A O4A C7A -97.0(3)
N2A Co1A O5A C8A 1.3(3)
N1A Co1A O5A C8A -177.7(3)
O1A Co1A O5A C8A -94.4(3)
O8A Co1A O5A C8A 2.5(7)
O4A Co1A O5A C8A 98.4(3)
N2A Co1A O8A C14A 1.0(3)
N1A Co1A O8A C14A 179.9(3)
O1A Co1A O8A C14A 96.5(3)
O5A Co1A O8A C14A -0.3(7)
O4A Co1A O8A C14A -96.3(3)
N1B Co1B O1B C1B 1.8(3)
N2B Co1B O1B C1B -176.1(3)
O8B Co1B O1B C1B -92.4(3)
O4B Co1B O1B C1B 3.2(7)
O5B Co1B O1B C1B 100.2(3)
N1B Co1B O4B C7B -1.6(3)
N2B Co1B O4B C7B 176.3(3)
O8B Co1B O4B C7B 92.7(3)
O5B Co1B O4B C7B -100.0(3)
O1B Co1B O4B C7B -2.9(7)
N1B Co1B O5B C8B -169.6(3)
N2B Co1B O5B C8B 5.0(3)
O8B Co1B O5B C8B 11.3(7)
O4B Co1B O5B C8B -85.5(3)
O1B Co1B O5B C8B 107.4(3)
N1B Co1B O8B C14B 172.2(3)
N2B Co1B O8B C14B -2.5(3)
O4B Co1B O8B C14B 88.1(3)
O5B Co1B O8B C14B -8.7(7)
O1B Co1B O8B C14B -104.9(3)
O1A Co1A N1A C2A -1.9(3)
O5A Co1A N1A C2A 87.3(3)
O8A Co1A N1A C2A -92.7(3)
O4A Co1A N1A C2A 178.2(3)
O1A Co1A N1A C6A 179.5(3)
O5A Co1A N1A C6A -91.3(3)
O8A Co1A N1A C6A 88.6(3)
O4A Co1A N1A C6A -0.4(3)
O1A Co1A N2A C13A -91.1(3)
O5A Co1A N2A C13A 179.7(3)
O8A Co1A N2A C13A 0.0(3)
O4A Co1A N2A C13A 89.1(3)
O1A Co1A N2A C9A 86.7(3)
O5A Co1A N2A C9A -2.5(3)
O8A Co1A N2A C9A 177.8(3)
O4A Co1A N2A C9A -93.1(3)
O8B Co1B N1B C2B 87.9(3)
O4B Co1B N1B C2B 178.1(3)
O5B Co1B N1B C2B -92.0(3)
O1B Co1B N1B C2B -2.2(3)
O8B Co1B N1B C6B -87.7(3)
O4B Co1B N1B C6B 2.5(3)
O5B Co1B N1B C6B 92.5(3)
O1B Co1B N1B C6B -177.8(3)
O8B Co1B N2B C9B 172.7(3)
O4B Co1B N2B C9B 82.1(3)
O5B Co1B N2B C9B -8.7(3)
O1B Co1B N2B C9B -98.1(3)
O8B Co1B N2B C13B 6.9(3)
O4B Co1B N2B C13B -83.8(3)
O5B Co1B N2B C13B -174.5(3)
O1B Co1B N2B C13B 96.1(3)
N4 Co2 N3 C15 176.3(3)
N6 Co2 N3 C15 -91.2(3)
N7 Co2 N3 C15 87.0(3)
N5 Co2 N3 C15 -8.4(3)
N4 Co2 N3 C19 -1.9(3)
N6 Co2 N3 C19 90.6(3)
N7 Co2 N3 C19 -91.2(3)
N5 Co2 N3 C19 173.4(3)
N3 Co2 N4 C24 179.8(3)
N6 Co2 N4 C24 90.2(3)
N8 Co2 N4 C24 -3.8(3)
N7 Co2 N4 C24 -86.9(3)
N3 Co2 N4 C20 4.5(3)
N6 Co2 N4 C20 -85.1(3)
N8 Co2 N4 C20 -179.1(3)
N7 Co2 N4 C20 97.8(3)
N3 Co2 N5 C25 91.6(3)
N6 Co2 N5 C25 -179.2(3)
N8 Co2 N5 C25 -85.0(3)
N7 Co2 N5 C25 -2.2(3)
N3 Co2 N5 C29 -90.5(3)
N6 Co2 N5 C29 -1.3(3)
N8 Co2 N5 C29 92.9(3)
N7 Co2 N5 C29 175.7(3)
N4 Co2 N6 C34 -0.8(3)
N3 Co2 N6 C34 -84.0(3)
N8 Co2 N6 C34 94.2(3)
N5 Co2 N6 C34 -179.0(3)
N4 Co2 N6 C30 -179.0(3)
N3 Co2 N6 C30 97.8(3)
N8 Co2 N6 C30 -84.0(3)
N5 Co2 N6 C30 2.8(3)
N4 Co2 N7 C35 -82.4(3)
N3 Co2 N7 C35 0.7(3)
N8 Co2 N7 C35 -177.3(4)
N5 Co2 N7 C35 96.0(3)
N4 Co2 N7 C39 97.9(3)
N3 Co2 N7 C39 -179.0(3)
N8 Co2 N7 C39 2.9(3)
N5 Co2 N7 C39 -83.7(3)
N4 Co2 N8 C44 91.8(4)
N6 Co2 N8 C44 -1.0(4)
N7 Co2 N8 C44 -179.1(4)
N5 Co2 N8 C44 -83.7(4)
N4 Co2 N8 C40 -90.7(3)
N6 Co2 N8 C40 176.5(3)
N7 Co2 N8 C40 -1.6(3)
N5 Co2 N8 C40 93.9(3)
Co1A O1A C1A O2A 175.7(3)
Co1A O1A C1A C2A -3.6(4)
C6A N1A C2A C3A -0.3(6)
Co1A N1A C2A C3A -178.9(3)
C6A N1A C2A C1A 178.9(3)
Co1A N1A C2A C1A 0.4(4)
O2A C1A C2A N1A -177.2(4)
O1A C1A C2A N1A 2.1(4)
O2A C1A C2A C3A 2.0(6)
O1A C1A C2A C3A -178.7(4)
N1A C2A C3A C4A -0.4(5)
C1A C2A C3A C4A -179.5(4)
C2A C3A C4A C5A 0.6(6)
C3A C4A C5A C6A -0.1(6)
C2A N1A C6A C5A 0.8(6)
Co1A N1A C6A C5A 179.3(3)
C2A N1A C6A C7A -178.1(3)
Co1A N1A C6A C7A 0.4(4)
C4A C5A C6A N1A -0.5(6)
C4A C5A C6A C7A 178.2(4)
Co1A O4A C7A O3A -179.6(3)
Co1A O4A C7A C6A -0.2(4)
N1A C6A C7A O3A 179.3(4)
C5A C6A C7A O3A 0.5(7)
N1A C6A C7A O4A -0.1(5)
C5A C6A C7A O4A -178.9(4)
Co1A O5A C8A O6A -178.6(4)
Co1A O5A C8A C9A -0.1(4)
C13A N2A C9A C10A 0.2(6)
Co1A N2A C9A C10A -177.4(3)
C13A N2A C9A C8A -179.4(3)
Co1A N2A C9A C8A 2.9(4)
O6A C8A C9A N2A 176.8(4)
O5A C8A C9A N2A -1.8(5)
O6A C8A C9A C10A -2.8(7)
O5A C8A C9A C10A 178.6(4)
N2A C9A C10A C11A -0.1(6)
C8A C9A C10A C11A 179.5(4)
C9A C10A C11A C12A -0.6(6)
C10A C11A C12A C13A 1.1(6)
C9A N2A C13A C12A 0.3(6)
Co1A N2A C13A C12A 178.0(3)
C9A N2A C13A C14A -178.5(3)
Co1A N2A C13A C14A -0.8(4)
C11A C12A C13A N2A -0.9(6)
C11A C12A C13A C14A 177.6(4)
Co1A O8A C14A O7A 179.8(3)
Co1A O8A C14A C13A -1.6(4)
N2A C13A C14A O7A -179.8(4)
C12A C13A C14A O7A 1.6(7)
N2A C13A C14A O8A 1.6(5)
C12A C13A C14A O8A -177.1(4)
Co1B O1B C1B O2B 179.8(3)
Co1B O1B C1B C2B -1.2(4)
C6B N1B C2B C3B -1.4(6)
Co1B N1B C2B C3B -176.7(3)
C6B N1B C2B C1B 177.3(3)
Co1B N1B C2B C1B 2.0(4)
O2B C1B C2B N1B 178.6(4)
O1B C1B C2B N1B -0.4(5)
O2B C1B C2B C3B -2.9(6)
O1B C1B C2B C3B 178.2(4)
N1B C2B C3B C4B 0.8(6)
C1B C2B C3B C4B -177.6(4)
C2B C3B C4B C5B 0.5(6)
C3B C4B C5B C6B -1.3(6)
C2B N1B C6B C5B 0.6(6)
Co1B N1B C6B C5B 176.0(3)
C2B N1B C6B C7B -178.1(3)
Co1B N1B C6B C7B -2.8(4)
C4B C5B C6B N1B 0.7(6)
C4B C5B C6B C7B 179.2(4)
Co1B O4B C7B O3B -179.0(3)
Co1B O4B C7B C6B 0.5(4)
N1B C6B C7B O3B -179.1(4)
C5B C6B C7B O3B 2.3(6)
N1B C6B C7B O4B 1.4(5)
C5B C6B C7B O4B -177.2(4)
Co1B O5B C8B O6B 177.5(4)
Co1B O5B C8B C9B -1.0(4)
C13B N2B C9B C10B -0.4(6)
Co1B N2B C9B C10B -165.3(3)
C13B N2B C9B C8B 174.8(3)
Co1B N2B C9B C8B 9.9(4)
O6B C8B C9B N2B 175.9(4)
O5B C8B C9B N2B -5.5(5)
O6B C8B C9B C10B -9.4(7)
O5B C8B C9B C10B 169.2(4)
N2B C9B C10B C11B -1.0(6)
C8B C9B C10B C11B -175.2(4)
C9B C10B C11B C12B 0.7(6)
C10B C11B C12B C13B 0.8(6)
C9B N2B C13B C12B 2.0(6)
Co1B N2B C13B C12B 166.9(3)
C9B N2B C13B C14B -174.0(3)
Co1B N2B C13B C14B -9.1(4)
C11B C12B C13B N2B -2.1(6)
C11B C12B C13B C14B 173.0(4)
Co1B O8B C14B O7B 179.2(3)
Co1B O8B C14B C13B -1.8(4)
N2B C13B C14B O7B -174.1(4)
C12B C13B C14B O7B 10.4(7)
N2B C13B C14B O8B 6.8(5)
C12B C13B C14B O8B -168.7(4)
C19 N3 C15 C16 0.9(6)
Co2 N3 C15 C16 -177.2(3)
N3 C15 C16 C17 -0.3(6)
C15 C16 C17 C18 -0.3(7)
C16 C17 C18 C19 0.3(7)
C15 N3 C19 C18 -0.9(6)
Co2 N3 C19 C18 177.5(3)
C15 N3 C19 C20 -179.2(3)
Co2 N3 C19 C20 -0.8(4)
C17 C18 C19 N3 0.3(7)
C17 C18 C19 C20 178.5(4)
C24 N4 C20 C21 -2.3(6)
Co2 N4 C20 C21 173.4(3)
C24 N4 C20 C19 178.2(3)
Co2 N4 C20 C19 -6.1(4)
N3 C19 C20 N4 4.5(5)
C18 C19 C20 N4 -173.7(4)
N3 C19 C20 C21 -175.0(4)
C18 C19 C20 C21 6.8(7)
N4 C20 C21 C22 1.6(7)
C19 C20 C21 C22 -178.9(4)
C20 C21 C22 C23 0.3(7)
C21 C22 C23 C24 -1.4(7)
C20 N4 C24 C23 1.1(6)
Co2 N4 C24 C23 -174.0(3)
C22 C23 C24 N4 0.8(6)
C29 N5 C25 C26 1.8(6)
Co2 N5 C25 C26 179.7(3)
N5 C25 C26 C27 0.6(6)
C25 C26 C27 C28 -2.1(7)
C26 C27 C28 C29 1.2(6)
C25 N5 C29 C28 -2.8(6)
Co2 N5 C29 C28 179.1(3)
C25 N5 C29 C30 177.7(3)
Co2 N5 C29 C30 -0.4(4)
C27 C28 C29 N5 1.4(6)
C27 C28 C29 C30 -179.2(4)
C34 N6 C30 C31 -2.7(6)
Co2 N6 C30 C31 175.7(3)
C34 N6 C30 C29 177.9(3)
Co2 N6 C30 C29 -3.7(4)
N5 C29 C30 N6 2.7(5)
C28 C29 C30 N6 -176.7(4)
N5 C29 C30 C31 -176.7(4)
C28 C29 C30 C31 3.9(6)
N6 C30 C31 C32 0.8(6)
C29 C30 C31 C32 -179.9(4)
C30 C31 C32 C33 1.4(6)
C31 C32 C33 C34 -1.6(6)
C30 N6 C34 C33 2.6(6)
Co2 N6 C34 C33 -175.6(3)
C32 C33 C34 N6 -0.4(6)
C39 N7 C35 C36 3.3(6)
Co2 N7 C35 C36 -176.4(3)
N7 C35 C36 C37 0.1(7)
C35 C36 C37 C38 -2.4(7)
C36 C37 C38 C39 1.5(8)
C35 N7 C39 C38 -4.2(6)
Co2 N7 C39 C38 175.5(4)
C35 N7 C39 C40 176.6(4)
Co2 N7 C39 C40 -3.7(5)
C37 C38 C39 N7 1.9(7)
C37 C38 C39 C40 -179.0(5)
C44 N8 C40 C41 -2.0(6)
Co2 N8 C40 C41 -179.8(4)
C44 N8 C40 C39 177.8(4)
Co2 N8 C40 C39 0.1(5)
N7 C39 C40 N8 2.4(6)
C38 C39 C40 N8 -176.8(4)
N7 C39 C40 C41 -177.8(4)
C38 C39 C40 C41 3.1(8)
N8 C40 C41 C42 2.2(7)
C39 C40 C41 C42 -177.6(5)
C40 C41 C42 C43 -0.4(8)
C41 C42 C43 C44 -1.6(7)
C40 N8 C44 C43 0.0(6)
Co2 N8 C44 C43 177.4(3)
C42 C43 C44 N8 1.8(7)
C45 N9 C47 O13 9(2)
